data_7718574
loop_
_publ_author_name
'Vagiakos, Ioannis'
'Tsoureas, Nikolaos'
'Huang, Tianyin'
'Christodoulou, Stella'
'Maron, Laurent'
'Pickl, Thomas'
'Mink, J&#xe1;nos'
'Halter, Dominik P.'

_publ_section_title
;
 Monomeric M(II) (M = Fe, Co, Ni) complexes supported by bulky aryloxide
 ligands tethered to an arene functionality; synthesis, electrochemistry
 and study of the M(II)-arene interaction.
;
_journal_issue 21
_journal_name_full 'Dalton transactions (Cambridge, England : 2003)'
_journal_page_first 8683
_journal_page_last 8694
_journal_paper_doi 10.1039/d5dt00482a
_journal_volume 54
_journal_year 2025
_chemical_formula_moiety 'C40 H56 Ni O2, 0.5(C6 H14)'
_chemical_formula_sum 'C43 H63 Ni O2'
_chemical_formula_weight 670.64
_chemical_name_common 2-Ni
_chemical_name_systematic 2_Ni
_chemical_properties_physical Air-sensitive,Moisture-sensitive,Hygroscopic,Oxygen-sensitive
_space_group_crystal_system triclinic
_space_group_IT_number 2
_space_group_name_Hall '-P 1'
_space_group_name_H-M_alt 'P -1'
_atom_sites_solution_hydrogens geom
_audit_creation_date 2025-02-25
_audit_creation_method
;
Olex2 1.5
(compiled 2024.02.16 svn.r378c4104 for OlexSys, GUI svn.r6928)
;
_audit_update_record
;
2025-02-25 deposited with the CCDC.	2025-04-02 downloaded from the CCDC.
;
_cell_angle_alpha 84.035(7)
_cell_angle_beta 84.047(7)
_cell_angle_gamma 72.058(8)
_cell_formula_units_Z 2
_cell_length_a 10.5754(10)
_cell_length_b 13.2838(10)
_cell_length_c 14.3962(12)
_cell_measurement_reflns_used 5353
_cell_measurement_temperature 100(2)
_cell_measurement_theta_max 66.9860
_cell_measurement_theta_min 3.0760
_cell_volume 1908.1(3)
_computing_cell_refinement 'CrysAlisPro 1.171.39.29c (Rigaku OD, 2017)'
_computing_data_collection 'CrysAlisPro 1.171.39.29c (Rigaku OD, 2017)'
_computing_data_reduction 'CrysAlisPro 1.171.39.29c (Rigaku OD, 2017)'
_computing_molecular_graphics 'Olex2 1.5 (Dolomanov et al., 2009)'
_computing_publication_material 'Olex2 1.5 (Dolomanov et al., 2009)'
_computing_structure_refinement 'XL  (Sheldrick, 2008)'
_computing_structure_solution 'DIRDIFF 2008'
_diffrn_ambient_temperature 100.15
_diffrn_detector_area_resol_mean 22.2
_diffrn_measured_fraction_theta_full 0.973
_diffrn_measured_fraction_theta_max 0.973
_diffrn_measurement_device_type 'XtaLAB AFC11 (RCD3): quarter-chi single'
_diffrn_measurement_method '\w scans'
_diffrn_radiation_type CuK\a
_diffrn_radiation_wavelength 1.54184
_diffrn_reflns_av_R_equivalents 0.0867
_diffrn_reflns_av_unetI/netI 0.0927
_diffrn_reflns_Laue_measured_fraction_full 0.973
_diffrn_reflns_Laue_measured_fraction_max 0.973
_diffrn_reflns_limit_h_max 12
_diffrn_reflns_limit_h_min -12
_diffrn_reflns_limit_k_max 14
_diffrn_reflns_limit_k_min -15
_diffrn_reflns_limit_l_max 15
_diffrn_reflns_limit_l_min -17
_diffrn_reflns_number 23356
_diffrn_reflns_point_group_measured_fraction_full 0.973
_diffrn_reflns_point_group_measured_fraction_max 0.973
_diffrn_reflns_theta_full 67.071
_diffrn_reflns_theta_max 67.071
_diffrn_reflns_theta_min 4.407
_exptl_absorpt_coefficient_mu 0.972
_exptl_absorpt_correction_T_max 1.000
_exptl_absorpt_correction_T_min 0.76506
_exptl_absorpt_correction_type multi-scan
_exptl_absorpt_process_details
;
CrysAlisPro 1.171.39.29c (Rigaku Oxford Diffraction, 2017)
Empirical absorption correction using spherical harmonics,
 implemented in SCALE3 ABSPACK scaling algorithm.
;
_exptl_crystal_colour Brown
_exptl_crystal_density_diffrn 1.167
_exptl_crystal_density_meas ?
_exptl_crystal_description Plate
_exptl_crystal_F_000 730
_exptl_crystal_recrystallization_method 'Re-crystallisation from solvent: n-hexane'
_exptl_crystal_size_max 0.05
_exptl_crystal_size_mid 0.03
_exptl_crystal_size_min 0.01
_refine_diff_density_max 0.582
_refine_diff_density_min -0.767
_refine_diff_density_rms 0.073
_refine_ls_extinction_method none
_refine_ls_goodness_of_fit_ref 1.066
_refine_ls_hydrogen_treatment constr
_refine_ls_matrix_type full
_refine_ls_number_parameters 444
_refine_ls_number_reflns 6630
_refine_ls_number_restraints 85
_refine_ls_restrained_S_all 1.084
_refine_ls_R_factor_all 0.1019
_refine_ls_R_factor_gt 0.0699
_refine_ls_shift/su_max 0.000
_refine_ls_shift/su_mean 0.000
_refine_ls_structure_factor_coef Fsqd
_refine_ls_weighting_details 'w=1/[\s^2^(Fo^2^)+(0.0897P)^2^+1.5028P] where P=(Fo^2^+2Fc^2^)/3'
_refine_ls_weighting_scheme calc
_refine_ls_wR_factor_gt 0.1755
_refine_ls_wR_factor_ref 0.2068
_reflns_Friedel_coverage 0.000
_reflns_number_gt 4665
_reflns_number_total 6630
_reflns_threshold_expression 'I > 2\s(I)'
_cod_data_source_file d5dt00482a2.cif
_cod_data_source_block 2ni
_cod_depositor_comments
;
The following automatic conversions were performed:

data item '_exptl_crystal_density_meas' value 'not measured' was
changed to '?' -- the value is perceived as not measured.

Automatic conversion script
Id: cif_fix_values 8170 2020-07-09 18:12:32Z antanas 

 Adding full bibliography for 7718569--7718574.cif.
;
_cod_database_code 7718574
_shelx_shelxl_version_number 2019/1
_shelx_space_group_comment
;
The symmetry employed for this shelxl refinement is uniquely defined
by the following loop, which should always be used as a source of
symmetry information in preference to the above space-group names.
They are only intended as comments.
;
_shelx_estimated_absorpt_t_max 0.990
_shelx_estimated_absorpt_t_min 0.953
_olex2_refinement_description
;
1. Fixed Uiso
 At 1.2 times of:
  All C(H) groups, All C(H,H) groups
 At 1.5 times of:
  All C(H,H,H) groups
2. Restrained distances
 C1A-C1B = C1B-C1C = C1C-C1D = C1D-C1E = C1E-C1F
 1.52 with sigma of 0.02
 C1C-C1D
 1.5 with sigma of 0.02
 C1A-C1C = C1D-C1F
 2.53 with sigma of 0.04
 C1B-C1D = C1C-C1E
 2.54 with sigma of 0.04
 C1A-C1B \\sim C1B-C1C \\sim C1C-C1D \\sim C1D-C1E \\sim C1E-C1F
 with sigma of 0.02
 C1A-C1C \\sim C1C-C1E \\sim C1B-C1D \\sim C1D-C1F
 with sigma of 0.04
 C1A-C1C \\sim C1D-C1B
 with sigma of 0.02
 C1D-C1F \\sim C1C-C1E
 with sigma of 0.02
3. Uiso/Uaniso restraints and constraints
C1A \\sim C1B \\sim C1C \\sim C1D \\sim C1E \\sim C1F: within 2A with sigma of
0.04 and sigma for terminal atoms of 0.08 within 2A
4. Rigid body (RIGU) restrains
 C1A, C1B, C1C, C1D, C1E, C1F
 with sigma for 1-2 distances of 0.004 and sigma for 1-3 distances of 0.004
 C1B, C1A, C1C, C1D, C1E, C1F
 with sigma for 1-2 distances of 0.001 and sigma for 1-3 distances of 0.001
5. Others
 Fixed Sof: C1A(0.5) H1AA(0.5) H1AB(0.5) H1AC(0.5) C1B(0.5) H1BA(0.5)
 H1BB(0.5) C1C(0.5) H1CA(0.5) H1CB(0.5) C1D(0.5) H1DA(0.5) H1DB(0.5) C1E(0.5)
 H1EA(0.5) H1EB(0.5) C1F(0.5) H1FA(0.5) H1FB(0.5) H1FC(0.5)
6.a Secondary CH2 refined with riding coordinates:
 C1B(H1BA,H1BB), C1C(H1CA,H1CB), C1D(H1DA,H1DB), C1E(H1EA,H1EB)
6.b Me refined with riding coordinates:
 C8(H8A,H8B,H8C), C9(H9A,H9B,H9C), C17(H17A,H17B,H17C), C18(H18A,H18B,H18C),
 C19(H19A,H19B,H19C), C20(H20A,H20B,H20C), C21(H21A,H21B,H21C), C23(H23A,H23B,
 H23C), C24(H24A,H24B,H24C), C26(H26A,H26B,H26C), C27(H27A,H27B,H27C), C34(H34A,
 H34B,H34C), C36(H36A,H36B,H36C), C37(H37A,H37B,H37C), C38(H38A,H38B,H38C),
 C40(H40A,H40B,H40C)
6.c Aromatic/amide H refined with riding coordinates:
 C2(H2), C3(H3), C4(H4), C6(H6), C11(H11), C13(H13), C31(H31), C33(H33)
6.d Idealised Me refined as rotating group:
 C1A(H1AA,H1AB,H1AC), C1F(H1FA,H1FB,H1FC)
;
_olex2_submission_special_instructions 'No special instructions were received'
_oxdiff_exptl_absorpt_empirical_details
;
Empirical correction (ABSPACK) includes:
- Absorption correction using spherical harmonics
- Frame scaling
;

loop_
_space_group_symop_operation_xyz
'x, y, z'
'-x, -y, -z'

loop_
_atom_site_label
_atom_site_type_symbol
_atom_site_fract_x
_atom_site_fract_y
_atom_site_fract_z
_atom_site_U_iso_or_equiv
_atom_site_adp_type
_atom_site_occupancy
_atom_site_site_symmetry_order
_atom_site_calc_flag
_atom_site_refinement_flags_posn
_atom_site_refinement_flags_adp
_atom_site_refinement_flags_occupancy
_atom_site_disorder_assembly
_atom_site_disorder_group
C1 C 0.3170(4) 0.4360(3) 0.3101(2) 0.0322(8) Uani 1 1 d . . . . .
C2 C 0.2989(3) 0.3666(3) 0.2473(3) 0.0321(8) Uani 1 1 d . . . . .
H2 H 0.357484 0.349893 0.192641 0.038 Uiso 1 1 calc R U . . .
C3 C 0.2498(4) 0.4386(3) 0.4003(2) 0.0321(8) Uani 1 1 d . . . . .
H3 H 0.273646 0.473673 0.446876 0.039 Uiso 1 1 calc R U . . .
C4 C 0.1491(4) 0.3907(3) 0.4225(2) 0.0329(8) Uani 1 1 d . . . . .
H4 H 0.107879 0.389994 0.484269 0.039 Uiso 1 1 calc R U . . .
C5 C 0.1092(4) 0.3432(3) 0.3517(2) 0.0310(8) Uani 1 1 d . . . . .
C6 C 0.1942(4) 0.3238(3) 0.2673(3) 0.0338(8) Uani 1 1 d . . . . .
H6 H 0.178435 0.280493 0.223987 0.041 Uiso 1 1 calc R U . . .
C7 C 0.4050(4) 0.5083(3) 0.2826(3) 0.0324(8) Uani 1 1 d . . . . .
C8 C 0.5381(4) 0.4540(3) 0.3260(3) 0.0391(9) Uani 1 1 d . . . . .
H8A H 0.597863 0.497849 0.310107 0.059 Uiso 1 1 calc R U . . .
H8B H 0.522302 0.445307 0.394281 0.059 Uiso 1 1 calc R U . . .
H8C H 0.579045 0.384252 0.301498 0.059 Uiso 1 1 calc R U . . .
C9 C 0.4324(4) 0.5199(3) 0.1753(3) 0.0383(9) Uani 1 1 d . . . . .
H9A H 0.488800 0.566488 0.159200 0.058 Uiso 1 1 calc R U . . .
H9B H 0.478020 0.449990 0.152257 0.058 Uiso 1 1 calc R U . . .
H9C H 0.347794 0.550756 0.146131 0.058 Uiso 1 1 calc R U . . .
C10 C 0.3331(3) 0.6191(3) 0.3163(2) 0.0317(8) Uani 1 1 d . . . . .
C11 C 0.3996(4) 0.6722(3) 0.3630(3) 0.0363(9) Uani 1 1 d . . . . .
H11 H 0.488494 0.636322 0.378027 0.044 Uiso 1 1 calc R U . . .
C12 C 0.3415(4) 0.7747(3) 0.3884(3) 0.0354(9) Uani 1 1 d . . . . .
C13 C 0.2112(4) 0.8258(3) 0.3649(3) 0.0345(8) Uani 1 1 d . . . . .
H13 H 0.170857 0.897001 0.380499 0.041 Uiso 1 1 calc R U . . .
C14 C 0.1371(4) 0.7776(3) 0.3196(2) 0.0309(8) Uani 1 1 d . . . . .
C15 C 0.1994(4) 0.6724(3) 0.2947(2) 0.0325(8) Uani 1 1 d . . . . .
C16 C 0.4163(4) 0.8342(3) 0.4380(3) 0.0392(9) Uani 1 1 d . . . . .
C17 C 0.3401(5) 0.8677(5) 0.5303(4) 0.0702(16) Uani 1 1 d . . . . .
H17A H 0.331489 0.804788 0.569309 0.105 Uiso 1 1 calc R U . . .
H17B H 0.388291 0.904108 0.562743 0.105 Uiso 1 1 calc R U . . .
H17C H 0.251240 0.915776 0.518584 0.105 Uiso 1 1 calc R U . . .
C18 C 0.5565(5) 0.7630(4) 0.4599(4) 0.0560(12) Uani 1 1 d . . . . .
H18A H 0.608651 0.739844 0.401405 0.084 Uiso 1 1 calc R U . . .
H18B H 0.600929 0.802906 0.491719 0.084 Uiso 1 1 calc R U . . .
H18C H 0.549383 0.700732 0.500553 0.084 Uiso 1 1 calc R U . . .
C19 C 0.4327(7) 0.9288(5) 0.3745(5) 0.0809(19) Uani 1 1 d . . . . .
H19A H 0.482255 0.904244 0.315585 0.121 Uiso 1 1 calc R U . . .
H19B H 0.344633 0.977478 0.361373 0.121 Uiso 1 1 calc R U . . .
H19C H 0.481684 0.965810 0.405532 0.121 Uiso 1 1 calc R U . . .
C20 C -0.0524(4) 0.9507(3) 0.3288(3) 0.0390(9) Uani 1 1 d . . . . .
H20A H -0.143431 0.986564 0.311330 0.058 Uiso 1 1 calc R U . . .
H20B H -0.050809 0.946038 0.397083 0.058 Uiso 1 1 calc R U . . .
H20C H 0.006960 0.990970 0.299889 0.058 Uiso 1 1 calc R U . . .
C21 C -0.0107(4) 0.8498(3) 0.1873(3) 0.0382(9) Uani 1 1 d . . . . .
H21A H -0.101704 0.888731 0.171380 0.057 Uiso 1 1 calc R U . . .
H21B H 0.050449 0.888696 0.158798 0.057 Uiso 1 1 calc R U . . .
H21C H 0.015562 0.779206 0.163494 0.057 Uiso 1 1 calc R U . . .
C22 C -0.0051(4) 0.8384(3) 0.2945(2) 0.0324(8) Uani 1 1 d . . . . .
C23 C -0.1045(4) 0.7811(3) 0.3405(3) 0.0355(8) Uani 1 1 d . . . . .
H23A H -0.194667 0.821307 0.323605 0.053 Uiso 1 1 calc R U . . .
H23B H -0.080427 0.709787 0.318516 0.053 Uiso 1 1 calc R U . . .
H23C H -0.101824 0.775826 0.408730 0.053 Uiso 1 1 calc R U . . .
C24 C -0.0728(4) 0.6292(3) 0.0705(3) 0.0395(9) Uani 1 1 d . . . . .
H24A H -0.093234 0.702507 0.042861 0.059 Uiso 1 1 calc R U . . .
H24B H -0.023332 0.621678 0.126053 0.059 Uiso 1 1 calc R U . . .
H24C H -0.018676 0.580886 0.024630 0.059 Uiso 1 1 calc R U . . .
C25 C -0.2030(4) 0.6021(3) 0.0988(3) 0.0329(8) Uani 1 1 d . . . . .
C26 C -0.2905(4) 0.6806(3) 0.1686(3) 0.0392(9) Uani 1 1 d . . . . .
H26A H -0.373661 0.663142 0.186586 0.059 Uiso 1 1 calc R U . . .
H26B H -0.242487 0.675353 0.224420 0.059 Uiso 1 1 calc R U . . .
H26C H -0.310833 0.753026 0.138981 0.059 Uiso 1 1 calc R U . . .
C27 C -0.2776(4) 0.6192(3) 0.0091(3) 0.0391(9) Uani 1 1 d . . . . .
H27A H -0.361901 0.602702 0.023936 0.059 Uiso 1 1 calc R U . . .
H27B H -0.295745 0.693322 -0.016033 0.059 Uiso 1 1 calc R U . . .
H27C H -0.222434 0.572506 -0.037675 0.059 Uiso 1 1 calc R U . . .
C28 C -0.1748(3) 0.4873(3) 0.1427(2) 0.0283(7) Uani 1 1 d . . . . .
C29 C -0.1067(3) 0.4537(3) 0.2258(2) 0.0304(8) Uani 1 1 d . . . . .
C30 C -0.0852(3) 0.3484(3) 0.2653(2) 0.0278(7) Uani 1 1 d . . . . .
C31 C -0.1282(4) 0.2784(3) 0.2213(2) 0.0312(8) Uani 1 1 d . . . . .
H31 H -0.113253 0.207872 0.248546 0.037 Uiso 1 1 calc R U . . .
C32 C -0.1927(3) 0.3074(3) 0.1384(2) 0.0300(8) Uani 1 1 d . . . . .
C33 C -0.2154(3) 0.4116(3) 0.1025(2) 0.0309(8) Uani 1 1 d . . . . .
H33 H -0.261519 0.433341 0.047124 0.037 Uiso 1 1 calc R U . . .
C34 C -0.3001(4) 0.2702(3) 0.0014(3) 0.0434(10) Uani 1 1 d . . . . .
H34A H -0.324779 0.214875 -0.025885 0.065 Uiso 1 1 calc R U . . .
H34B H -0.380329 0.329316 0.014718 0.065 Uiso 1 1 calc R U . . .
H34C H -0.237928 0.295653 -0.043001 0.065 Uiso 1 1 calc R U . . .
C35 C -0.2339(4) 0.2246(3) 0.0919(3) 0.0346(8) Uani 1 1 d . . . . .
C36 C -0.1096(4) 0.1316(3) 0.0687(3) 0.0401(9) Uani 1 1 d . . . . .
H36A H -0.065397 0.101070 0.126192 0.060 Uiso 1 1 calc R U . . .
H36B H -0.135946 0.077159 0.041453 0.060 Uiso 1 1 calc R U . . .
H36C H -0.048017 0.157124 0.023800 0.060 Uiso 1 1 calc R U . . .
C37 C -0.3318(4) 0.1826(4) 0.1598(3) 0.0436(10) Uani 1 1 d . . . . .
H37A H -0.290151 0.153011 0.218356 0.065 Uiso 1 1 calc R U . . .
H37B H -0.413043 0.240816 0.172925 0.065 Uiso 1 1 calc R U . . .
H37C H -0.354363 0.127054 0.131307 0.065 Uiso 1 1 calc R U . . .
C38 C 0.0178(4) 0.1937(3) 0.3848(3) 0.0374(9) Uani 1 1 d . . . . .
H38A H -0.062449 0.170756 0.390681 0.056 Uiso 1 1 calc R U . . .
H38B H 0.080593 0.156631 0.335521 0.056 Uiso 1 1 calc R U . . .
H38C H 0.059660 0.177055 0.444448 0.056 Uiso 1 1 calc R U . . .
C39 C -0.0202(4) 0.3139(3) 0.3595(2) 0.0306(8) Uani 1 1 d . . . . .
C40 C -0.1197(4) 0.3709(3) 0.4366(3) 0.0340(8) Uani 1 1 d . . . . .
H40A H -0.201359 0.350173 0.439544 0.051 Uiso 1 1 calc R U . . .
H40B H -0.080144 0.351131 0.497046 0.051 Uiso 1 1 calc R U . . .
H40C H -0.141069 0.447846 0.422611 0.051 Uiso 1 1 calc R U . . .
O1 O 0.1312(2) 0.6256(2) 0.24758(17) 0.0350(6) Uani 1 1 d . . . . .
O2 O -0.0656(2) 0.52486(19) 0.26709(17) 0.0327(6) Uani 1 1 d . . . . .
Ni1 Ni 0.11302(6) 0.49257(5) 0.29101(4) 0.0356(2) Uani 1 1 d . . . . .
C1A C 0.244(2) 0.063(2) 0.1460(15) 0.118(8) Uani 0.5 1 d D U P A -1
H1AA H 0.150497 0.095806 0.134030 0.177 Uiso 0.5 1 calc R U P A -1
H1AB H 0.271943 0.106571 0.185869 0.177 Uiso 0.5 1 calc R U P A -1
H1AC H 0.256093 -0.008085 0.177607 0.177 Uiso 0.5 1 calc R U P A -1
C1B C 0.3257(12) 0.0541(12) 0.0577(11) 0.108(4) Uani 0.5 1 d D U P A -1
H1BA H 0.274227 0.035125 0.012285 0.129 Uiso 0.5 1 calc R U P A -1
H1BB H 0.329273 0.126666 0.036927 0.129 Uiso 0.5 1 calc R U P A -1
C1C C 0.4607(13) -0.0152(13) 0.0447(10) 0.087(4) Uani 0.5 1 d D U P A -1
H1CA H 0.495412 -0.016960 0.106371 0.105 Uiso 0.5 1 calc R U P A -1
H1CB H 0.447017 -0.085419 0.043471 0.105 Uiso 0.5 1 calc R U P A -1
C1D C 0.5723(12) -0.0235(12) -0.0157(7) 0.070(3) Uani 0.5 1 d D U P A -1
H1DA H 0.629212 -0.095991 0.002482 0.084 Uiso 0.5 1 calc R U P A -1
H1DB H 0.613381 0.024274 0.009942 0.084 Uiso 0.5 1 calc R U P A -1
C1E C 0.6103(10) -0.0124(16) -0.1146(7) 0.105(5) Uani 0.5 1 d D U P A -1
H1EA H 0.563608 0.061614 -0.136609 0.126 Uiso 0.5 1 calc R U P A -1
H1EB H 0.571724 -0.058359 -0.145286 0.126 Uiso 0.5 1 calc R U P A -1
C1F C 0.7478(11) -0.0341(18) -0.1526(9) 0.060(4) Uani 0.5 1 d D U P A -1
H1FA H 0.751419 -0.030842 -0.221084 0.090 Uiso 0.5 1 calc R U P A -1
H1FB H 0.799736 -0.104960 -0.128621 0.090 Uiso 0.5 1 calc R U P A -1
H1FC H 0.785150 0.018989 -0.133663 0.090 Uiso 0.5 1 calc R U P A -1

loop_
_atom_site_aniso_label
_atom_site_aniso_U_11
_atom_site_aniso_U_22
_atom_site_aniso_U_33
_atom_site_aniso_U_23
_atom_site_aniso_U_13
_atom_site_aniso_U_12
C1 0.037(2) 0.031(2) 0.0286(18) -0.0007(15) -0.0028(15) -0.0121(16)
C2 0.0261(18) 0.034(2) 0.0326(19) -0.0051(16) 0.0027(14) -0.0043(15)
C3 0.037(2) 0.034(2) 0.0271(18) 0.0011(15) -0.0073(15) -0.0125(16)
C4 0.038(2) 0.037(2) 0.0261(18) -0.0026(16) -0.0007(15) -0.0161(16)
C5 0.0354(19) 0.0312(19) 0.0286(18) -0.0032(15) 0.0010(15) -0.0139(15)
C6 0.038(2) 0.036(2) 0.0287(18) -0.0062(16) 0.0003(15) -0.0127(16)
C7 0.0310(19) 0.037(2) 0.0309(19) -0.0028(16) -0.0020(15) -0.0130(16)
C8 0.034(2) 0.043(2) 0.039(2) -0.0008(18) -0.0009(16) -0.0107(17)
C9 0.041(2) 0.043(2) 0.032(2) 0.0002(17) -0.0005(16) -0.0159(18)
C10 0.0298(18) 0.037(2) 0.0305(18) -0.0004(16) -0.0014(15) -0.0146(16)
C11 0.034(2) 0.045(2) 0.0333(19) 0.0006(17) -0.0003(16) -0.0193(17)
C12 0.038(2) 0.040(2) 0.034(2) -0.0008(17) -0.0012(16) -0.0213(17)
C13 0.038(2) 0.034(2) 0.0331(19) -0.0018(16) 0.0008(16) -0.0144(16)
C14 0.036(2) 0.0296(19) 0.0294(18) -0.0009(15) -0.0016(15) -0.0132(15)
C15 0.036(2) 0.034(2) 0.0296(18) -0.0008(16) -0.0021(15) -0.0146(16)
C16 0.041(2) 0.046(2) 0.037(2) -0.0047(18) -0.0050(17) -0.0207(18)
C17 0.057(3) 0.095(4) 0.073(4) -0.039(3) -0.002(3) -0.036(3)
C18 0.053(3) 0.065(3) 0.060(3) -0.011(2) -0.014(2) -0.027(2)
C19 0.098(4) 0.068(4) 0.100(4) 0.022(3) -0.045(4) -0.055(3)
C20 0.045(2) 0.034(2) 0.040(2) -0.0060(17) -0.0040(17) -0.0132(17)
C21 0.049(2) 0.036(2) 0.032(2) -0.0018(16) -0.0050(17) -0.0162(18)
C22 0.037(2) 0.033(2) 0.0290(18) -0.0016(15) -0.0034(15) -0.0142(16)
C23 0.0335(19) 0.038(2) 0.035(2) -0.0026(17) -0.0035(16) -0.0119(16)
C24 0.046(2) 0.041(2) 0.035(2) -0.0002(17) 0.0022(17) -0.0219(18)
C25 0.039(2) 0.0294(19) 0.0322(19) 0.0000(16) 0.0010(16) -0.0153(16)
C26 0.040(2) 0.037(2) 0.040(2) -0.0050(17) -0.0010(17) -0.0111(17)
C27 0.045(2) 0.037(2) 0.037(2) 0.0020(17) -0.0058(17) -0.0170(18)
C28 0.0312(18) 0.0280(18) 0.0256(17) -0.0020(14) 0.0024(14) -0.0105(14)
C29 0.0288(18) 0.032(2) 0.0303(18) -0.0050(15) 0.0035(14) -0.0107(15)
C30 0.0311(18) 0.0305(19) 0.0240(17) -0.0024(14) 0.0009(14) -0.0136(15)
C31 0.0358(19) 0.0299(19) 0.0285(18) -0.0012(15) 0.0017(15) -0.0127(15)
C32 0.0312(18) 0.033(2) 0.0276(18) -0.0033(15) 0.0022(14) -0.0131(15)
C33 0.0321(19) 0.033(2) 0.0277(18) -0.0039(15) 0.0002(14) -0.0102(15)
C34 0.054(3) 0.039(2) 0.043(2) -0.0045(18) -0.0121(19) -0.0191(19)
C35 0.042(2) 0.031(2) 0.034(2) -0.0041(16) -0.0058(16) -0.0148(16)
C36 0.048(2) 0.034(2) 0.037(2) -0.0040(17) -0.0051(18) -0.0094(18)
C37 0.046(2) 0.047(2) 0.046(2) -0.0062(19) -0.0019(19) -0.026(2)
C38 0.050(2) 0.031(2) 0.033(2) 0.0005(16) -0.0080(17) -0.0147(17)
C39 0.0349(19) 0.034(2) 0.0271(18) 0.0004(15) -0.0015(15) -0.0176(16)
C40 0.036(2) 0.038(2) 0.0304(19) -0.0034(16) 0.0012(15) -0.0160(16)
O1 0.0339(14) 0.0371(15) 0.0362(14) -0.0066(11) -0.0062(11) -0.0117(11)
O2 0.0397(14) 0.0287(13) 0.0322(13) -0.0048(11) -0.0030(11) -0.0134(11)
Ni1 0.0363(4) 0.0341(4) 0.0387(4) -0.0013(3) -0.0034(3) -0.0141(3)
C1A 0.114(8) 0.098(16) 0.129(9) -0.009(8) 0.044(7) -0.028(8)
C1B 0.095(5) 0.095(8) 0.123(8) -0.008(6) 0.030(4) -0.026(6)
C1C 0.093(5) 0.083(9) 0.086(6) -0.011(5) 0.023(5) -0.033(5)
C1D 0.080(5) 0.069(9) 0.063(4) -0.006(4) 0.006(3) -0.028(5)
C1E 0.053(4) 0.188(15) 0.062(4) 0.007(5) -0.003(3) -0.027(5)
C1F 0.053(4) 0.077(11) 0.053(5) -0.006(5) -0.007(3) -0.023(5)

loop_
_atom_type_symbol
_atom_type_description
_atom_type_scat_dispersion_real
_atom_type_scat_dispersion_imag
_atom_type_scat_source
C C 0.0181 0.0091 'International Tables Vol C Tables 4.2.6.8 and 6.1.1.4'
H H 0.0000 0.0000 'International Tables Vol C Tables 4.2.6.8 and 6.1.1.4'
O O 0.0492 0.0322 'International Tables Vol C Tables 4.2.6.8 and 6.1.1.4'
Ni Ni -3.0029 0.5091 'International Tables Vol C Tables 4.2.6.8 and 6.1.1.4'

loop_
_geom_angle_atom_site_label_1
_geom_angle_atom_site_label_2
_geom_angle_atom_site_label_3
_geom_angle
_geom_angle_site_symmetry_1
_geom_angle_site_symmetry_3
_geom_angle_publ_flag
C2 C1 C7 122.2(3) . . ?
C2 C1 Ni1 76.4(2) . . ?
C3 C1 C2 118.5(3) . . ?
C3 C1 C7 119.4(3) . . ?
C3 C1 Ni1 73.4(2) . . ?
C7 C1 Ni1 119.9(2) . . ?
C1 C2 H2 120.6 . . ?
C1 C2 Ni1 65.4(2) . . ?
C6 C2 C1 118.7(3) . . ?
C6 C2 H2 120.6 . . ?
C6 C2 Ni1 69.9(2) . . ?
Ni1 C2 H2 138.1 . . ?
C1 C3 H3 119.3 . . ?
C1 C3 Ni1 67.9(2) . . ?
C4 C3 C1 121.4(3) . . ?
C4 C3 H3 119.3 . . ?
C4 C3 Ni1 73.0(2) . . ?
Ni1 C3 H3 133.1 . . ?
C3 C4 H4 120.4 . . ?
C3 C4 C5 119.1(3) . . ?
C3 C4 Ni1 69.8(2) . . ?
C5 C4 H4 120.4 . . ?
C5 C4 Ni1 66.6(2) . . ?
Ni1 C4 H4 137.1 . . ?
C4 C5 C6 117.9(3) . . ?
C4 C5 C39 123.8(3) . . ?
C4 C5 Ni1 75.1(2) . . ?
C6 C5 C39 118.3(3) . . ?
C6 C5 Ni1 74.2(2) . . ?
C39 C5 Ni1 119.8(2) . . ?
C2 C6 C5 121.6(3) . . ?
C2 C6 H6 119.2 . . ?
C2 C6 Ni1 73.6(2) . . ?
C5 C6 H6 119.2 . . ?
C5 C6 Ni1 66.9(2) . . ?
Ni1 C6 H6 133.8 . . ?
C1 C7 C8 106.7(3) . . ?
C1 C7 C9 110.8(3) . . ?
C1 C7 C10 109.3(3) . . ?
C8 C7 C9 108.4(3) . . ?
C8 C7 C10 113.5(3) . . ?
C10 C7 C9 108.1(3) . . ?
C7 C8 H8A 109.5 . . ?
C7 C8 H8B 109.5 . . ?
C7 C8 H8C 109.5 . . ?
H8A C8 H8B 109.5 . . ?
H8A C8 H8C 109.5 . . ?
H8B C8 H8C 109.5 . . ?
C7 C9 H9A 109.5 . . ?
C7 C9 H9B 109.5 . . ?
C7 C9 H9C 109.5 . . ?
H9A C9 H9B 109.5 . . ?
H9A C9 H9C 109.5 . . ?
H9B C9 H9C 109.5 . . ?
C11 C10 C7 121.0(3) . . ?
C11 C10 C15 118.6(3) . . ?
C15 C10 C7 120.2(3) . . ?
C10 C11 H11 118.6 . . ?
C12 C11 C10 122.8(4) . . ?
C12 C11 H11 118.6 . . ?
C11 C12 C13 117.4(3) . . ?
C11 C12 C16 122.7(3) . . ?
C13 C12 C16 119.9(4) . . ?
C12 C13 H13 118.3 . . ?
C12 C13 C14 123.3(4) . . ?
C14 C13 H13 118.3 . . ?
C13 C14 C15 117.8(3) . . ?
C13 C14 C22 120.9(3) . . ?
C15 C14 C22 121.3(3) . . ?
C14 C15 C10 120.0(3) . . ?
O1 C15 C10 121.1(3) . . ?
O1 C15 C14 118.8(3) . . ?
C17 C16 C12 109.1(3) . . ?
C17 C16 C18 107.4(4) . . ?
C17 C16 C19 111.8(5) . . ?
C18 C16 C12 111.6(3) . . ?
C19 C16 C12 109.5(3) . . ?
C19 C16 C18 107.5(4) . . ?
C16 C17 H17A 109.5 . . ?
C16 C17 H17B 109.5 . . ?
C16 C17 H17C 109.5 . . ?
H17A C17 H17B 109.5 . . ?
H17A C17 H17C 109.5 . . ?
H17B C17 H17C 109.5 . . ?
C16 C18 H18A 109.5 . . ?
C16 C18 H18B 109.5 . . ?
C16 C18 H18C 109.5 . . ?
H18A C18 H18B 109.5 . . ?
H18A C18 H18C 109.5 . . ?
H18B C18 H18C 109.5 . . ?
C16 C19 H19A 109.5 . . ?
C16 C19 H19B 109.5 . . ?
C16 C19 H19C 109.5 . . ?
H19A C19 H19B 109.5 . . ?
H19A C19 H19C 109.5 . . ?
H19B C19 H19C 109.5 . . ?
H20A C20 H20B 109.5 . . ?
H20A C20 H20C 109.5 . . ?
H20B C20 H20C 109.5 . . ?
C22 C20 H20A 109.5 . . ?
C22 C20 H20B 109.5 . . ?
C22 C20 H20C 109.5 . . ?
H21A C21 H21B 109.5 . . ?
H21A C21 H21C 109.5 . . ?
H21B C21 H21C 109.5 . . ?
C22 C21 H21A 109.5 . . ?
C22 C21 H21B 109.5 . . ?
C22 C21 H21C 109.5 . . ?
C14 C22 C20 112.2(3) . . ?
C14 C22 C21 109.6(3) . . ?
C14 C22 C23 110.8(3) . . ?
C20 C22 C21 107.5(3) . . ?
C20 C22 C23 106.5(3) . . ?
C23 C22 C21 110.1(3) . . ?
C22 C23 H23A 109.5 . . ?
C22 C23 H23B 109.5 . . ?
C22 C23 H23C 109.5 . . ?
H23A C23 H23B 109.5 . . ?
H23A C23 H23C 109.5 . . ?
H23B C23 H23C 109.5 . . ?
H24A C24 H24B 109.5 . . ?
H24A C24 H24C 109.5 . . ?
H24B C24 H24C 109.5 . . ?
C25 C24 H24A 109.5 . . ?
C25 C24 H24B 109.5 . . ?
C25 C24 H24C 109.5 . . ?
C24 C25 C26 109.5(3) . . ?
C24 C25 C27 106.7(3) . . ?
C24 C25 C28 111.0(3) . . ?
C26 C25 C27 107.7(3) . . ?
C28 C25 C26 110.2(3) . . ?
C28 C25 C27 111.7(3) . . ?
C25 C26 H26A 109.5 . . ?
C25 C26 H26B 109.5 . . ?
C25 C26 H26C 109.5 . . ?
H26A C26 H26B 109.5 . . ?
H26A C26 H26C 109.5 . . ?
H26B C26 H26C 109.5 . . ?
C25 C27 H27A 109.5 . . ?
C25 C27 H27B 109.5 . . ?
C25 C27 H27C 109.5 . . ?
H27A C27 H27B 109.5 . . ?
H27A C27 H27C 109.5 . . ?
H27B C27 H27C 109.5 . . ?
C29 C28 C25 121.3(3) . . ?
C33 C28 C25 121.5(3) . . ?
C33 C28 C29 117.2(3) . . ?
C30 C29 C28 119.8(3) . . ?
O2 C29 C28 119.0(3) . . ?
O2 C29 C30 121.2(3) . . ?
C29 C30 C39 119.8(3) . . ?
C31 C30 C29 119.5(3) . . ?
C31 C30 C39 120.6(3) . . ?
C30 C31 H31 118.7 . . ?
C30 C31 C32 122.6(3) . . ?
C32 C31 H31 118.7 . . ?
C31 C32 C35 119.7(3) . . ?
C33 C32 C31 116.8(3) . . ?
C33 C32 C35 123.5(3) . . ?
C28 C33 H33 117.9 . . ?
C32 C33 C28 124.2(3) . . ?
C32 C33 H33 117.9 . . ?
H34A C34 H34B 109.5 . . ?
H34A C34 H34C 109.5 . . ?
H34B C34 H34C 109.5 . . ?
C35 C34 H34A 109.5 . . ?
C35 C34 H34B 109.5 . . ?
C35 C34 H34C 109.5 . . ?
C32 C35 C36 109.2(3) . . ?
C32 C35 C37 109.6(3) . . ?
C34 C35 C32 112.2(3) . . ?
C34 C35 C36 108.2(3) . . ?
C34 C35 C37 108.8(3) . . ?
C36 C35 C37 108.9(3) . . ?
C35 C36 H36A 109.5 . . ?
C35 C36 H36B 109.5 . . ?
C35 C36 H36C 109.5 . . ?
H36A C36 H36B 109.5 . . ?
H36A C36 H36C 109.5 . . ?
H36B C36 H36C 109.5 . . ?
C35 C37 H37A 109.5 . . ?
C35 C37 H37B 109.5 . . ?
C35 C37 H37C 109.5 . . ?
H37A C37 H37B 109.5 . . ?
H37A C37 H37C 109.5 . . ?
H37B C37 H37C 109.5 . . ?
H38A C38 H38B 109.5 . . ?
H38A C38 H38C 109.5 . . ?
H38B C38 H38C 109.5 . . ?
C39 C38 H38A 109.5 . . ?
C39 C38 H38B 109.5 . . ?
C39 C38 H38C 109.5 . . ?
C5 C39 C30 108.4(3) . . ?
C5 C39 C38 106.3(3) . . ?
C5 C39 C40 111.8(3) . . ?
C38 C39 C30 113.5(3) . . ?
C40 C39 C30 107.9(3) . . ?
C40 C39 C38 108.9(3) . . ?
C39 C40 H40A 109.5 . . ?
C39 C40 H40B 109.5 . . ?
C39 C40 H40C 109.5 . . ?
H40A C40 H40B 109.5 . . ?
H40A C40 H40C 109.5 . . ?
H40B C40 H40C 109.5 . . ?
C15 O1 Ni1 120.7(2) . . ?
C29 O2 Ni1 119.5(2) . . ?
C1 Ni1 C2 38.18(14) . . ?
C1 Ni1 C3 38.73(14) . . ?
C1 Ni1 C4 69.40(13) . . ?
C1 Ni1 C5 84.69(14) . . ?
C1 Ni1 C6 68.68(14) . . ?
C3 Ni1 C2 67.22(14) . . ?
C3 Ni1 C4 37.21(13) . . ?
C3 Ni1 C6 79.40(14) . . ?
C4 Ni1 C2 79.14(14) . . ?
C5 Ni1 C2 69.10(14) . . ?
C5 Ni1 C3 69.33(14) . . ?
C5 Ni1 C4 38.34(13) . . ?
C5 Ni1 C6 38.92(14) . . ?
C6 Ni1 C2 36.50(13) . . ?
C6 Ni1 C4 67.37(14) . . ?
O1 Ni1 C1 89.88(13) . . ?
O1 Ni1 C2 108.99(12) . . ?
O1 Ni1 C3 103.65(12) . . ?
O1 Ni1 C4 135.14(12) . . ?
O1 Ni1 C5 172.97(12) . . ?
O1 Ni1 C6 141.98(13) . . ?
O2 Ni1 C1 171.95(13) . . ?
O2 Ni1 C2 134.02(12) . . ?
O2 Ni1 C3 143.37(13) . . ?
O2 Ni1 C4 109.44(12) . . ?
O2 Ni1 C5 89.80(12) . . ?
O2 Ni1 C6 103.40(13) . . ?
O2 Ni1 O1 96.05(11) . . ?
H1AA C1A H1AB 109.5 . . ?
H1AA C1A H1AC 109.5 . . ?
H1AB C1A H1AC 109.5 . . ?
C1B C1A H1AA 109.5 . . ?
C1B C1A H1AB 109.5 . . ?
C1B C1A H1AC 109.5 . . ?
C1A C1B H1BA 106.2 . . ?
C1A C1B H1BB 106.2 . . ?
H1BA C1B H1BB 106.4 . . ?
C1C C1B C1A 124.7(14) . . ?
C1C C1B H1BA 106.2 . . ?
C1C C1B H1BB 106.2 . . ?
C1B C1C H1CA 102.3 . . ?
C1B C1C H1CB 102.3 . . ?
H1CA C1C H1CB 104.9 . . ?
C1D C1C C1B 139.0(14) . . ?
C1D C1C H1CA 102.3 . . ?
C1D C1C H1CB 102.3 . . ?
C1C C1D H1DA 101.9 . . ?
C1C C1D H1DB 101.9 . . ?
C1C C1D C1E 140.4(12) . . ?
H1DA C1D H1DB 104.7 . . ?
C1E C1D H1DA 101.9 . . ?
C1E C1D H1DB 101.9 . . ?
C1D C1E H1EA 106.5 . . ?
C1D C1E H1EB 106.5 . . ?
C1D C1E C1F 123.2(11) . . ?
H1EA C1E H1EB 106.5 . . ?
C1F C1E H1EA 106.5 . . ?
C1F C1E H1EB 106.5 . . ?
C1E C1F H1FA 109.5 . . ?
C1E C1F H1FB 109.5 . . ?
C1E C1F H1FC 109.5 . . ?
H1FA C1F H1FB 109.5 . . ?
H1FA C1F H1FC 109.5 . . ?
H1FB C1F H1FC 109.5 . . ?

loop_
_geom_bond_atom_site_label_1
_geom_bond_atom_site_label_2
_geom_bond_distance
_geom_bond_site_symmetry_2
_geom_bond_publ_flag
C1 C2 1.422(5) . ?
C1 C3 1.413(5) . ?
C1 C7 1.530(5) . ?
C1 Ni1 2.092(4) . ?
C2 H2 0.9500 . ?
C2 C6 1.386(5) . ?
C2 Ni1 2.235(4) . ?
C3 H3 0.9500 . ?
C3 C4 1.394(5) . ?
C3 Ni1 2.164(4) . ?
C4 H4 0.9500 . ?
C4 C5 1.415(5) . ?
C4 Ni1 2.204(4) . ?
C5 C6 1.430(5) . ?
C5 C39 1.525(5) . ?
C5 Ni1 2.093(4) . ?
C6 H6 0.9500 . ?
C6 Ni1 2.189(4) . ?
C7 C8 1.535(5) . ?
C7 C9 1.543(5) . ?
C7 C10 1.537(5) . ?
C8 H8A 0.9800 . ?
C8 H8B 0.9800 . ?
C8 H8C 0.9800 . ?
C9 H9A 0.9800 . ?
C9 H9B 0.9800 . ?
C9 H9C 0.9800 . ?
C10 C11 1.395(5) . ?
C10 C15 1.424(5) . ?
C11 H11 0.9500 . ?
C11 C12 1.381(6) . ?
C12 C13 1.395(5) . ?
C12 C16 1.542(5) . ?
C13 H13 0.9500 . ?
C13 C14 1.398(5) . ?
C14 C15 1.415(5) . ?
C14 C22 1.532(5) . ?
C15 O1 1.354(4) . ?
C16 C17 1.514(6) . ?
C16 C18 1.538(6) . ?
C16 C19 1.519(6) . ?
C17 H17A 0.9800 . ?
C17 H17B 0.9800 . ?
C17 H17C 0.9800 . ?
C18 H18A 0.9800 . ?
C18 H18B 0.9800 . ?
C18 H18C 0.9800 . ?
C19 H19A 0.9800 . ?
C19 H19B 0.9800 . ?
C19 H19C 0.9800 . ?
C20 H20A 0.9800 . ?
C20 H20B 0.9800 . ?
C20 H20C 0.9800 . ?
C20 C22 1.536(5) . ?
C21 H21A 0.9800 . ?
C21 H21B 0.9800 . ?
C21 H21C 0.9800 . ?
C21 C22 1.541(5) . ?
C22 C23 1.538(5) . ?
C23 H23A 0.9800 . ?
C23 H23B 0.9800 . ?
C23 H23C 0.9800 . ?
C24 H24A 0.9800 . ?
C24 H24B 0.9800 . ?
C24 H24C 0.9800 . ?
C24 C25 1.533(5) . ?
C25 C26 1.543(5) . ?
C25 C27 1.544(5) . ?
C25 C28 1.540(5) . ?
C26 H26A 0.9800 . ?
C26 H26B 0.9800 . ?
C26 H26C 0.9800 . ?
C27 H27A 0.9800 . ?
C27 H27B 0.9800 . ?
C27 H27C 0.9800 . ?
C28 C29 1.422(5) . ?
C28 C33 1.403(5) . ?
C29 C30 1.413(5) . ?
C29 O2 1.363(4) . ?
C30 C31 1.383(5) . ?
C30 C39 1.546(5) . ?
C31 H31 0.9500 . ?
C31 C32 1.396(5) . ?
C32 C33 1.383(5) . ?
C32 C35 1.536(5) . ?
C33 H33 0.9500 . ?
C34 H34A 0.9800 . ?
C34 H34B 0.9800 . ?
C34 H34C 0.9800 . ?
C34 C35 1.523(5) . ?
C35 C36 1.537(5) . ?
C35 C37 1.540(5) . ?
C36 H36A 0.9800 . ?
C36 H36B 0.9800 . ?
C36 H36C 0.9800 . ?
C37 H37A 0.9800 . ?
C37 H37B 0.9800 . ?
C37 H37C 0.9800 . ?
C38 H38A 0.9800 . ?
C38 H38B 0.9800 . ?
C38 H38C 0.9800 . ?
C38 C39 1.536(5) . ?
C39 C40 1.535(5) . ?
C40 H40A 0.9800 . ?
C40 H40B 0.9800 . ?
C40 H40C 0.9800 . ?
O1 Ni1 1.872(3) . ?
O2 Ni1 1.864(3) . ?
C1A H1AA 0.9800 . ?
C1A H1AB 0.9800 . ?
C1A H1AC 0.9800 . ?
C1A C1B 1.452(11) . ?
C1B H1BA 0.9900 . ?
C1B H1BB 0.9900 . ?
C1B C1C 1.446(10) . ?
C1C H1CA 0.9900 . ?
C1C H1CB 0.9900 . ?
C1C C1D 1.374(7) . ?
C1D H1DA 0.9900 . ?
C1D H1DB 0.9900 . ?
C1D C1E 1.444(9) . ?
C1E H1EA 0.9900 . ?
C1E H1EB 0.9900 . ?
C1E C1F 1.452(10) . ?
C1F H1FA 0.9800 . ?
C1F H1FB 0.9800 . ?
C1F H1FC 0.9800 . ?

loop_
_geom_torsion_atom_site_label_1
_geom_torsion_atom_site_label_2
_geom_torsion_atom_site_label_3
_geom_torsion_atom_site_label_4
_geom_torsion
_geom_torsion_site_symmetry_1
_geom_torsion_site_symmetry_2
_geom_torsion_site_symmetry_3
_geom_torsion_site_symmetry_4
_geom_torsion_publ_flag
C1 C2 C6 C5 -3.4(5) . . . . ?
C1 C2 C6 Ni1 45.2(3) . . . . ?
C1 C3 C4 C5 -3.2(5) . . . . ?
C1 C3 C4 Ni1 -49.6(3) . . . . ?
C1 C7 C10 C11 133.4(3) . . . . ?
C1 C7 C10 C15 -50.8(4) . . . . ?
C2 C1 C3 C4 -12.0(5) . . . . ?
C2 C1 C3 Ni1 -63.8(3) . . . . ?
C2 C1 C7 C8 -100.8(4) . . . . ?
C2 C1 C7 C9 17.0(5) . . . . ?
C2 C1 C7 C10 136.1(3) . . . . ?
C3 C1 C2 C6 15.1(5) . . . . ?
C3 C1 C2 Ni1 62.2(3) . . . . ?
C3 C1 C7 C8 80.0(4) . . . . ?
C3 C1 C7 C9 -162.1(3) . . . . ?
C3 C1 C7 C10 -43.0(4) . . . . ?
C3 C4 C5 C6 14.8(5) . . . . ?
C3 C4 C5 C39 -163.9(3) . . . . ?
C3 C4 C5 Ni1 -47.8(3) . . . . ?
C4 C5 C6 C2 -11.6(5) . . . . ?
C4 C5 C6 Ni1 -63.1(3) . . . . ?
C4 C5 C39 C30 136.2(4) . . . . ?
C4 C5 C39 C38 -101.4(4) . . . . ?
C4 C5 C39 C40 17.3(5) . . . . ?
C6 C5 C39 C30 -42.4(4) . . . . ?
C6 C5 C39 C38 79.9(4) . . . . ?
C6 C5 C39 C40 -161.3(3) . . . . ?
C7 C1 C2 C6 -164.1(3) . . . . ?
C7 C1 C2 Ni1 -117.0(3) . . . . ?
C7 C1 C3 C4 167.2(3) . . . . ?
C7 C1 C3 Ni1 115.4(3) . . . . ?
C7 C10 C11 C12 175.2(3) . . . . ?
C7 C10 C15 C14 -175.2(3) . . . . ?
C7 C10 C15 O1 2.6(5) . . . . ?
C8 C7 C10 C11 14.4(5) . . . . ?
C8 C7 C10 C15 -169.8(3) . . . . ?
C9 C7 C10 C11 -105.9(4) . . . . ?
C9 C7 C10 C15 69.9(4) . . . . ?
C10 C11 C12 C13 -0.5(5) . . . . ?
C10 C11 C12 C16 -178.5(3) . . . . ?
C10 C15 O1 Ni1 54.7(4) . . . . ?
C11 C10 C15 C14 0.7(5) . . . . ?
C11 C10 C15 O1 178.5(3) . . . . ?
C11 C12 C13 C14 1.6(6) . . . . ?
C11 C12 C16 C17 -122.1(4) . . . . ?
C11 C12 C16 C18 -3.6(5) . . . . ?
C11 C12 C16 C19 115.3(5) . . . . ?
C12 C13 C14 C15 -1.5(5) . . . . ?
C12 C13 C14 C22 -179.2(3) . . . . ?
C13 C12 C16 C17 60.0(5) . . . . ?
C13 C12 C16 C18 178.5(4) . . . . ?
C13 C12 C16 C19 -62.7(5) . . . . ?
C13 C14 C15 C10 0.3(5) . . . . ?
C13 C14 C15 O1 -177.5(3) . . . . ?
C13 C14 C22 C20 -2.6(5) . . . . ?
C13 C14 C22 C21 116.7(4) . . . . ?
C13 C14 C22 C23 -121.6(4) . . . . ?
C14 C15 O1 Ni1 -127.5(3) . . . . ?
C15 C10 C11 C12 -0.6(5) . . . . ?
C15 C14 C22 C20 179.8(3) . . . . ?
C15 C14 C22 C21 -60.9(4) . . . . ?
C15 C14 C22 C23 60.8(4) . . . . ?
C15 O1 Ni1 C1 -47.2(3) . . . . ?
C15 O1 Ni1 C2 -80.9(3) . . . . ?
C15 O1 Ni1 C3 -10.6(3) . . . . ?
C15 O1 Ni1 C4 12.8(3) . . . . ?
C15 O1 Ni1 C6 -100.8(3) . . . . ?
C15 O1 Ni1 O2 138.3(3) . . . . ?
C16 C12 C13 C14 179.7(3) . . . . ?
C22 C14 C15 C10 178.0(3) . . . . ?
C22 C14 C15 O1 0.1(5) . . . . ?
C24 C25 C28 C29 61.0(4) . . . . ?
C24 C25 C28 C33 -119.1(4) . . . . ?
C25 C28 C29 C30 178.6(3) . . . . ?
C25 C28 C29 O2 -0.1(5) . . . . ?
C25 C28 C33 C32 179.8(3) . . . . ?
C26 C25 C28 C29 -60.5(4) . . . . ?
C26 C25 C28 C33 119.3(4) . . . . ?
C27 C25 C28 C29 179.9(3) . . . . ?
C27 C25 C28 C33 -0.3(5) . . . . ?
C28 C29 C30 C31 1.4(5) . . . . ?
C28 C29 C30 C39 -175.6(3) . . . . ?
C28 C29 O2 Ni1 -125.3(3) . . . . ?
C29 C28 C33 C32 -0.4(5) . . . . ?
C29 C30 C31 C32 0.1(5) . . . . ?
C29 C30 C39 C5 -52.5(4) . . . . ?
C29 C30 C39 C38 -170.3(3) . . . . ?
C29 C30 C39 C40 68.8(4) . . . . ?
C29 O2 Ni1 C2 11.6(3) . . . . ?
C29 O2 Ni1 C3 -101.8(3) . . . . ?
C29 O2 Ni1 C4 -82.1(3) . . . . ?
C29 O2 Ni1 C5 -48.5(2) . . . . ?
C29 O2 Ni1 C6 -11.7(3) . . . . ?
C29 O2 Ni1 O1 135.4(2) . . . . ?
C30 C29 O2 Ni1 55.9(4) . . . . ?
C30 C31 C32 C33 -1.6(5) . . . . ?
C30 C31 C32 C35 178.2(3) . . . . ?
C31 C30 C39 C5 130.5(3) . . . . ?
C31 C30 C39 C38 12.7(5) . . . . ?
C31 C30 C39 C40 -108.2(4) . . . . ?
C31 C32 C33 C28 1.8(5) . . . . ?
C31 C32 C35 C34 -178.8(3) . . . . ?
C31 C32 C35 C36 -58.9(4) . . . . ?
C31 C32 C35 C37 60.3(4) . . . . ?
C33 C28 C29 C30 -1.2(5) . . . . ?
C33 C28 C29 O2 180.0(3) . . . . ?
C33 C32 C35 C34 1.0(5) . . . . ?
C33 C32 C35 C36 121.0(4) . . . . ?
C33 C32 C35 C37 -119.9(4) . . . . ?
C35 C32 C33 C28 -178.0(3) . . . . ?
C39 C5 C6 C2 167.1(3) . . . . ?
C39 C5 C6 Ni1 115.7(3) . . . . ?
C39 C30 C31 C32 177.1(3) . . . . ?
O2 C29 C30 C31 -179.9(3) . . . . ?
O2 C29 C30 C39 3.1(5) . . . . ?
Ni1 C1 C2 C6 -47.1(3) . . . . ?
Ni1 C1 C3 C4 51.8(3) . . . . ?
Ni1 C1 C7 C8 166.9(2) . . . . ?
Ni1 C1 C7 C9 -75.3(4) . . . . ?
Ni1 C1 C7 C10 43.8(4) . . . . ?
Ni1 C2 C6 C5 -48.6(3) . . . . ?
Ni1 C3 C4 C5 46.4(3) . . . . ?
Ni1 C4 C5 C6 62.6(3) . . . . ?
Ni1 C4 C5 C39 -116.1(4) . . . . ?
Ni1 C5 C6 C2 51.5(3) . . . . ?
Ni1 C5 C39 C30 44.8(4) . . . . ?
Ni1 C5 C39 C38 167.2(2) . . . . ?
Ni1 C5 C39 C40 -74.1(3) . . . . ?
C1A C1B C1C C1D -158(2) . . . . ?
C1B C1C C1D C1E -42(3) . . . . ?
C1C C1D C1E C1F -177.0(19) . . . . ?
